data_4348592
loop_
_publ_author_name
'Modak, Ritwik'
'Sikdar, Yeasin'
'Thuijs, Annaliese E.'
'Christou, George'
'Goswami, Sanchita'

_publ_section_title
;
 Co<sup>II</sup><sub>4</sub>, Co<sup>II</sup><sub>7</sub>, and a Series of
 Co<sup>II</sup><sub>2</sub>Ln<sup>III</sup> (Ln<sup>III</sup> =
 Nd<sup>III</sup>, Sm<sup>III</sup>, Gd<sup>III</sup>, Tb<sup>III</sup>,
 Dy<sup>III</sup>) Coordination Clusters: Search for Single Molecule
 Magnets.
;
_journal_issue 20
_journal_name_full 'Inorganic chemistry'
_journal_page_first 10192
_journal_page_last 10202
_journal_paper_doi 10.1021/acs.inorgchem.6b01402
_journal_volume 55
_journal_year 2016
_chemical_formula_sum 'C61 H56 Co2 Gd N7 O23'
_chemical_formula_weight 1530.24
_space_group_IT_number 2
_space_group_name_Hall '-P 1'
_space_group_name_H-M_alt 'P -1'
_symmetry_cell_setting triclinic
_symmetry_space_group_name_H-M 'P -1'
_atom_sites_solution_hydrogens geom
_atom_sites_solution_primary direct
_atom_sites_solution_secondary difmap
_audit_creation_method SHELXL-97
_cell_angle_alpha 85.252(4)
_cell_angle_beta 87.199(4)
_cell_angle_gamma 61.691(4)
_cell_formula_units_Z 2
_cell_length_a 12.813(5)
_cell_length_b 13.245(5)
_cell_length_c 22.177(8)
_cell_measurement_reflns_used 21373
_cell_measurement_temperature 296(2)
_cell_measurement_theta_max 24.6
_cell_measurement_theta_min 0.9
_cell_volume 3302(2)
_computing_cell_refinement 'Bruker SAINT'
_computing_data_collection 'Bruker APEX2'
_computing_data_reduction 'Bruker SAINT'
_computing_structure_refinement 'SHELXL-97 (Sheldrick, 2008)'
_computing_structure_solution 'SHELXS-97 (Sheldrick, 2008)'
_diffrn_ambient_temperature 296(2)
_diffrn_measured_fraction_theta_full 0.975
_diffrn_measured_fraction_theta_max 0.975
_diffrn_measurement_device_type 'Bruker APEX-II CCD'
_diffrn_measurement_method 'phi and omega sacns'
_diffrn_radiation_monochromator graphite
_diffrn_radiation_source 'fine-focus sealed tube'
_diffrn_radiation_type MoK\a
_diffrn_radiation_wavelength 0.71073
_diffrn_reflns_av_R_equivalents 0.0626
_diffrn_reflns_av_unetI/netI 0.1125
_diffrn_reflns_limit_h_max 14
_diffrn_reflns_limit_h_min -15
_diffrn_reflns_limit_k_max 15
_diffrn_reflns_limit_k_min -15
_diffrn_reflns_limit_l_max 26
_diffrn_reflns_limit_l_min -25
_diffrn_reflns_number 21373
_diffrn_reflns_theta_full 24.65
_diffrn_reflns_theta_max 24.65
_diffrn_reflns_theta_min 0.92
_exptl_absorpt_coefficient_mu 1.571
_exptl_absorpt_correction_T_max 0.654
_exptl_absorpt_correction_T_min 0.592
_exptl_absorpt_correction_type multi-scan
_exptl_absorpt_process_details 'SADABS (Sheldrick, 2008)'
_exptl_crystal_colour pink
_exptl_crystal_density_diffrn 1.539
_exptl_crystal_density_method 'not measured'
_exptl_crystal_description block
_exptl_crystal_F_000 1546
_exptl_crystal_size_max 0.34
_exptl_crystal_size_mid 0.30
_exptl_crystal_size_min 0.27
_refine_diff_density_max 1.766
_refine_diff_density_min -0.976
_refine_diff_density_rms 0.146
_refine_ls_extinction_coef 0.0023(4)
_refine_ls_extinction_expression Fc^*^=kFc[1+0.001xFc^2^\l^3^/sin(2\q)]^-1/4^
_refine_ls_extinction_method SHELXL
_refine_ls_goodness_of_fit_ref 1.107
_refine_ls_hydrogen_treatment mixed
_refine_ls_matrix_type full
_refine_ls_number_parameters 859
_refine_ls_number_reflns 10895
_refine_ls_number_restraints 2
_refine_ls_restrained_S_all 1.107
_refine_ls_R_factor_all 0.1151
_refine_ls_R_factor_gt 0.0738
_refine_ls_shift/su_max 0.001
_refine_ls_shift/su_mean 0.000
_refine_ls_structure_factor_coef Fsqd
_refine_ls_weighting_details 'calc w=1/[\s^2^(Fo^2^)+(0.1000P)^2^+0.0000P] where P=(Fo^2^+2Fc^2^)/3'
_refine_ls_weighting_scheme calc
_refine_ls_wR_factor_gt 0.1883
_refine_ls_wR_factor_ref 0.2078
_reflns_number_gt 7170
_reflns_number_total 11165
_reflns_threshold_expression >2sigma(I)
_cod_data_source_file ic6b01402_si_006.cif
_cod_data_source_block Complex_4
_cod_original_sg_symbol_H-M P-1
_cod_database_code 4348592

loop_
_symmetry_equiv_pos_as_xyz
'x, y, z'
'-x, -y, -z'

loop_
_atom_site_label
_atom_site_type_symbol
_atom_site_fract_x
_atom_site_fract_y
_atom_site_fract_z
_atom_site_U_iso_or_equiv
_atom_site_adp_type
_atom_site_occupancy
_atom_site_symmetry_multiplicity
_atom_site_calc_flag
_atom_site_refinement_flags
Gd1 Gd 0.61342(4) 0.60854(4) 0.73952(2) 0.0361(2) Uani 1 1 d .
Co2 Co 0.43210(11) 0.47088(11) 0.78816(6) 0.0368(3) Uani 1 1 d .
Co1 Co 0.74868(11) 0.78974(11) 0.68965(6) 0.0376(3) Uani 1 1 d .
O7 O 0.4906(5) 0.5814(5) 0.8130(3) 0.0360(15) Uani 1 1 d .
O4 O 0.6313(5) 0.7377(5) 0.6662(3) 0.0393(16) Uani 1 1 d .
O10 O 0.4969(5) 0.5114(5) 0.7090(3) 0.0324(15) Uani 1 1 d .
O1 O 0.7181(5) 0.7137(5) 0.7688(3) 0.0361(15) Uani 1 1 d .
O9 O 0.5921(6) 0.3027(6) 0.7803(3) 0.0472(19) Uani 1 1 d .
H66 H 0.653(10) 0.300(10) 0.769(5) 0.057 Uiso 1 1 d .
O11 O 0.6462(6) 0.5285(5) 0.6299(3) 0.0418(16) Uani 1 1 d .
O6 O 0.9229(6) 0.6353(6) 0.6968(3) 0.0487(18) Uani 1 1 d D
H6A H 0.925(9) 0.570(5) 0.714(4) 0.058 Uiso 1 1 d D
O8 O 0.4801(6) 0.7783(5) 0.8086(3) 0.0429(17) Uani 1 1 d .
O5 O 0.4245(5) 0.7557(6) 0.6779(3) 0.0454(17) Uani 1 1 d .
N3 N 0.4446(7) 0.4132(7) 0.8788(4) 0.0382(19) Uani 1 1 d .
N2 N 0.7923(7) 0.7894(7) 0.5975(4) 0.043(2) Uani 1 1 d .
N1 N 0.8123(7) 0.8723(7) 0.7394(4) 0.039(2) Uani 1 1 d .
N4 N 0.3449(7) 0.4068(7) 0.7406(4) 0.044(2) Uani 1 1 d .
O2 O 0.7150(6) 0.5574(6) 0.8458(3) 0.0436(17) Uani 1 1 d .
O14 O 0.7356(6) 0.3971(6) 0.7525(3) 0.0502(19) Uani 1 1 d .
C8 C 0.8363(7) 0.8528(8) 0.7959(5) 0.037(2) Uani 1 1 d .
H8 H 0.8674 0.8953 0.8121 0.045 Uiso 1 1 calc R
C46 C 0.4458(8) 0.4019(8) 0.6434(4) 0.038(2) Uani 1 1 d .
C53 C 0.3644(9) 0.3835(9) 0.6849(5) 0.044(3) Uani 1 1 d .
H53 H 0.3217 0.3512 0.6694 0.053 Uiso 1 1 calc R
C47 C 0.5067(8) 0.4649(8) 0.6583(4) 0.035(2) Uani 1 1 d .
C48 C 0.5870(9) 0.4699(8) 0.6138(4) 0.042(3) Uani 1 1 d .
C1 C 0.7641(8) 0.6217(8) 0.8667(4) 0.035(2) Uani 1 1 d .
C38 C 0.4244(8) 0.4810(9) 0.9223(5) 0.040(2) Uani 1 1 d .
H38 H 0.4135 0.4543 0.9610 0.048 Uiso 1 1 calc R
C2 C 0.7655(8) 0.7032(8) 0.8213(4) 0.036(2) Uani 1 1 d .
C33 C 0.4468(8) 0.7444(9) 0.8643(4) 0.038(2) Uani 1 1 d .
C3 C 0.8192(8) 0.7703(9) 0.8369(4) 0.041(2) Uani 1 1 d .
C31 C 0.4174(9) 0.5942(8) 0.9163(5) 0.042(3) Uani 1 1 d .
C51 C 0.4622(9) 0.3581(8) 0.5869(5) 0.043(3) Uani 1 1 d .
H51 H 0.4200 0.3208 0.5773 0.051 Uiso 1 1 calc R
C17 C 0.5605(8) 0.7860(8) 0.6189(4) 0.036(2) Uani 1 1 d .
C39 C 0.4583(9) 0.3021(9) 0.8946(5) 0.043(3) Uani 1 1 d .
C18 C 0.4447(8) 0.7984(8) 0.6229(5) 0.039(2) Uani 1 1 d .
C19 C 0.3692(10) 0.8469(9) 0.5761(5) 0.050(3) Uani 1 1 d .
H19 H 0.2921 0.8576 0.5804 0.060 Uiso 1 1 calc R
C24 C 0.9086(9) 0.7793(8) 0.5809(5) 0.041(2) Uani 1 1 d .
C32 C 0.4508(8) 0.6384(8) 0.8632(5) 0.035(2) Uani 1 1 d .
C4 C 0.8618(9) 0.7553(10) 0.8971(5) 0.052(3) Uani 1 1 d .
H4 H 0.8943 0.8007 0.9079 0.062 Uiso 1 1 calc R
C16 C 0.5979(9) 0.8225(9) 0.5638(5) 0.043(3) Uani 1 1 d .
C40 C 0.5543(9) 0.2079(8) 0.8703(5) 0.042(2) Uani 1 1 d .
C25 C 1.0059(9) 0.6834(9) 0.6052(5) 0.048(3) Uani 1 1 d .
C59 C 0.2776(10) 0.2717(10) 0.7837(5) 0.054(3) Uani 1 1 d .
H59 H 0.3387 0.2118 0.7642 0.065 Uiso 1 1 calc R
C9 C 0.8351(8) 0.9581(8) 0.7054(5) 0.041(3) Uani 1 1 d .
C54 C 0.2625(8) 0.3815(9) 0.7747(5) 0.045(3) Uani 1 1 d .
C55 C 0.1692(8) 0.4721(9) 0.8037(5) 0.047(3) Uani 1 1 d .
C21 C 0.5190(11) 0.8688(9) 0.5152(5) 0.056(3) Uani 1 1 d .
H21 H 0.5432 0.8914 0.4786 0.067 Uiso 1 1 calc R
C36 C 0.3784(9) 0.6622(9) 0.9670(5) 0.048(3) Uani 1 1 d .
H36 H 0.3558 0.6340 1.0022 0.058 Uiso 1 1 calc R
C23 C 0.7171(9) 0.8136(9) 0.5542(5) 0.047(3) Uani 1 1 d .
H23 H 0.7396 0.8261 0.5150 0.057 Uiso 1 1 calc R
C35 C 0.3733(10) 0.7668(10) 0.9657(5) 0.052(3) Uani 1 1 d .
H35 H 0.3470 0.8100 0.9995 0.062 Uiso 1 1 calc R
C20 C 0.4058(10) 0.8812(9) 0.5211(5) 0.053(3) Uani 1 1 d .
H20 H 0.3539 0.9122 0.4887 0.064 Uiso 1 1 calc R
C5 C 0.8565(9) 0.6775(10) 0.9389(5) 0.052(3) Uani 1 1 d .
H5 H 0.8842 0.6705 0.9778 0.062 Uiso 1 1 calc R
O13 O 0.8289(6) 0.4943(6) 0.7194(3) 0.0515(19) Uani 1 1 d .
C52 C 0.7385(10) 0.5265(10) 0.5891(5) 0.056(3) Uani 1 1 d .
H52A H 0.7958 0.4483 0.5832 0.083 Uiso 1 1 calc R
H52B H 0.7766 0.5648 0.6061 0.083 Uiso 1 1 calc R
H52C H 0.7045 0.5651 0.5509 0.083 Uiso 1 1 calc R
C34 C 0.4076(10) 0.8089(10) 0.9135(5) 0.056(3) Uani 1 1 d .
H34 H 0.4040 0.8809 0.9120 0.067 Uiso 1 1 calc R
C49 C 0.6054(9) 0.4224(8) 0.5575(4) 0.048(3) Uani 1 1 d .
H49 H 0.6601 0.4267 0.5297 0.057 Uiso 1 1 calc R
C60 C 0.1521(9) 0.5912(10) 0.7903(6) 0.061(3) Uani 1 1 d .
H60A H 0.1393 0.6109 0.7472 0.073 Uiso 1 1 calc R
H60B H 0.0811 0.6441 0.8112 0.073 Uiso 1 1 calc R
N5 N 0.8316(9) 0.3993(9) 0.7357(5) 0.071(3) Uani 1 1 d .
C6 C 0.8085(8) 0.6068(10) 0.9230(5) 0.049(3) Uani 1 1 d .
H6 H 0.8074 0.5508 0.9508 0.058 Uiso 1 1 calc R
C56 C 0.0912(10) 0.4488(12) 0.8412(6) 0.068(4) Uani 1 1 d .
H56 H 0.0274 0.5081 0.8597 0.082 Uiso 1 1 calc R
C50 C 0.5394(10) 0.3688(9) 0.5449(5) 0.053(3) Uani 1 1 d .
H50 H 0.5476 0.3395 0.5073 0.063 Uiso 1 1 calc R
C27 C 1.1307(12) 0.7519(12) 0.5479(6) 0.074(4) Uani 1 1 d .
H27 H 1.2059 0.7419 0.5369 0.088 Uiso 1 1 calc R
C45 C 0.6479(9) 0.2204(9) 0.8312(5) 0.052(3) Uani 1 1 d .
H45A H 0.6911 0.2464 0.8548 0.063 Uiso 1 1 calc R
H45B H 0.7037 0.1465 0.8165 0.063 Uiso 1 1 calc R
C58 C 0.2017(11) 0.2516(12) 0.8218(6) 0.070(4) Uani 1 1 d .
H58 H 0.2125 0.1771 0.8288 0.084 Uiso 1 1 calc R
C57 C 0.1086(11) 0.3404(14) 0.8503(6) 0.080(4) Uani 1 1 d .
H57 H 0.0578 0.3247 0.8761 0.096 Uiso 1 1 calc R
C26 C 1.1203(10) 0.6689(11) 0.5881(6) 0.064(3) Uani 1 1 d .
H26 H 1.1878 0.6051 0.6034 0.077 Uiso 1 1 calc R
C29 C 0.9214(12) 0.8617(11) 0.5420(6) 0.065(3) Uani 1 1 d .
H29 H 0.8544 0.9271 0.5277 0.078 Uiso 1 1 calc R
C28 C 1.0334(14) 0.8469(13) 0.5244(7) 0.082(4) Uani 1 1 d .
H28 H 1.0419 0.9001 0.4974 0.099 Uiso 1 1 calc R
C22 C 0.3051(9) 0.7804(12) 0.6914(6) 0.071(4) Uani 1 1 d .
H22A H 0.2535 0.8612 0.6837 0.107 Uiso 1 1 calc R
H22B H 0.2985 0.7587 0.7333 0.107 Uiso 1 1 calc R
H22C H 0.2830 0.7379 0.6665 0.107 Uiso 1 1 calc R
C30 C 0.9967(9) 0.5894(9) 0.6447(5) 0.050(3) Uani 1 1 d .
H30A H 0.9636 0.5525 0.6216 0.060 Uiso 1 1 calc R
H30B H 1.0752 0.5319 0.6577 0.060 Uiso 1 1 calc R
C15 C 0.6150(9) 1.0693(9) 0.6885(5) 0.051(3) Uani 1 1 d .
H15A H 0.5967 1.0782 0.7314 0.061 Uiso 1 1 calc R
H15B H 0.5587 1.1391 0.6665 0.061 Uiso 1 1 calc R
C7 C 0.7269(10) 0.4634(9) 0.8852(5) 0.054(3) Uani 1 1 d .
H7A H 0.8095 0.4113 0.8916 0.081 Uiso 1 1 calc R
H7B H 0.6902 0.4244 0.8677 0.081 Uiso 1 1 calc R
H7C H 0.6891 0.4907 0.9233 0.081 Uiso 1 1 calc R
O15 O 0.9456(10) 0.2874(10) 0.7342(6) 0.146(5) Uani 1 1 d .
C37 C 0.4689(11) 0.8915(9) 0.8022(5) 0.065(3) Uani 1 1 d .
H37A H 0.3908 0.9461 0.8147 0.097 Uiso 1 1 calc R
H37B H 0.4817 0.9097 0.7606 0.097 Uiso 1 1 calc R
H37C H 0.5266 0.8946 0.8269 0.097 Uiso 1 1 calc R
N6 N 0.1291(12) 0.6720(15) 0.9564(7) 0.089(4) Uani 1 1 d .
O20 O 0.3643(15) 0.0291(15) 0.6816(7) 0.171(7) Uani 1 1 d .
O16 O 0.1294(10) 0.7348(11) 0.9066(6) 0.118(4) Uani 1 1 d .
O17 O 0.1754(10) 0.5692(11) 0.9533(6) 0.116(4) Uani 1 1 d .
O18 O 0.0769(11) 0.7214(13) 1.0017(6) 0.142(6) Uani 1 1 d .
O21 O 0.1946(12) 0.1166(16) 0.6354(10) 0.238(11) Uani 1 1 d .
O19 O 0.3417(19) 0.155(2) 0.6198(7) 0.217(11) Uani 1 1 d .
N7 N 0.2911(15) 0.1041(14) 0.6451(8) 0.110(5) Uani 1 1 d .
C61 C 0.144(3) 0.386(2) 0.5474(13) 0.250(19) Uani 1 1 d .
O23 O 0.098(2) 0.967(2) 0.8383(11) 0.332(14) Uani 1 1 d .
C10 C 0.7359(9) 1.0537(9) 0.6768(5) 0.047(3) Uani 1 1 d .
C11 C 0.7543(11) 1.1333(10) 0.6433(5) 0.062(3) Uani 1 1 d .
H11 H 0.6909 1.1972 0.6250 0.074 Uiso 1 1 calc R
C14 C 0.9481(9) 0.9468(10) 0.6974(6) 0.057(3) Uani 1 1 d .
H14 H 1.0123 0.8833 0.7155 0.069 Uiso 1 1 calc R
C13 C 0.9663(12) 1.0266(11) 0.6637(6) 0.066(3) Uani 1 1 d .
H13 H 1.0421 1.0192 0.6593 0.080 Uiso 1 1 calc R
C12 C 0.8715(12) 1.1192(11) 0.6360(6) 0.065(3) Uani 1 1 d .
H12 H 0.8841 1.1736 0.6120 0.078 Uiso 1 1 calc R
C44 C 0.3775(10) 0.2858(10) 0.9327(5) 0.052(3) Uani 1 1 d .
H44 H 0.3118 0.3485 0.9478 0.062 Uiso 1 1 calc R
C41 C 0.5680(10) 0.0984(9) 0.8854(5) 0.054(3) Uani 1 1 d .
H41 H 0.6308 0.0353 0.8689 0.065 Uiso 1 1 calc R
C43 C 0.3959(12) 0.1749(12) 0.9481(6) 0.067(3) Uani 1 1 d .
H43 H 0.3434 0.1638 0.9749 0.080 Uiso 1 1 calc R
C42 C 0.4890(12) 0.0821(11) 0.9250(6) 0.065(3) Uani 1 1 d .
H42 H 0.4996 0.0084 0.9356 0.078 Uiso 1 1 calc R
O12 O 0.2480(6) 0.6071(7) 0.8072(3) 0.051(2) Uani 1 1 d .
H67 H 0.253(11) 0.599(11) 0.839(5) 0.061 Uiso 1 1 d .
O3 O 0.6021(6) 0.9738(6) 0.6708(3) 0.0518(19) Uani 1 1 d D
H64 H 0.608(10) 0.937(9) 0.707(2) 0.062 Uiso 1 1 d D
O22 O 0.057(2) 0.349(2) 0.5666(12) 0.302(12) Uiso 1 1 d .

loop_
_atom_site_aniso_label
_atom_site_aniso_U_11
_atom_site_aniso_U_22
_atom_site_aniso_U_33
_atom_site_aniso_U_23
_atom_site_aniso_U_13
_atom_site_aniso_U_12
Gd1 0.0333(3) 0.0375(3) 0.0429(3) -0.0052(2) 0.0006(2) -0.0208(2)
Co2 0.0404(8) 0.0411(8) 0.0387(8) -0.0107(6) 0.0020(6) -0.0263(7)
Co1 0.0384(7) 0.0443(8) 0.0394(8) -0.0036(6) -0.0032(6) -0.0267(7)
O7 0.039(4) 0.039(4) 0.042(4) -0.014(3) 0.004(3) -0.026(3)
O4 0.036(4) 0.043(4) 0.045(4) 0.003(3) -0.012(3) -0.023(3)
O10 0.034(3) 0.040(4) 0.028(4) -0.010(3) 0.005(3) -0.020(3)
O1 0.032(3) 0.040(4) 0.041(4) -0.005(3) -0.004(3) -0.020(3)
O9 0.043(4) 0.050(5) 0.054(5) -0.007(4) 0.011(4) -0.027(4)
O11 0.049(4) 0.044(4) 0.047(4) -0.011(3) 0.005(3) -0.033(4)
O6 0.043(4) 0.048(5) 0.060(5) -0.002(4) 0.000(4) -0.026(4)
O8 0.053(4) 0.033(4) 0.053(5) -0.011(3) 0.012(3) -0.028(3)
O5 0.034(4) 0.045(4) 0.053(5) 0.002(3) 0.000(3) -0.016(3)
N3 0.035(4) 0.034(5) 0.045(5) -0.002(4) 0.002(4) -0.016(4)
N2 0.043(5) 0.037(5) 0.055(6) -0.011(4) 0.010(4) -0.023(4)
N1 0.040(5) 0.033(5) 0.049(6) 0.002(4) -0.010(4) -0.020(4)
N4 0.036(5) 0.054(6) 0.049(6) -0.012(4) 0.001(4) -0.025(4)
O2 0.047(4) 0.048(4) 0.045(4) 0.004(3) 0.001(3) -0.030(4)
O14 0.034(4) 0.052(5) 0.071(5) -0.007(4) 0.003(3) -0.025(4)
C8 0.023(5) 0.027(5) 0.058(7) -0.009(5) -0.005(5) -0.007(4)
C46 0.040(6) 0.034(6) 0.045(6) -0.010(5) -0.008(5) -0.020(5)
C53 0.047(6) 0.045(6) 0.046(7) -0.008(5) -0.001(5) -0.026(5)
C47 0.049(6) 0.044(6) 0.015(5) 0.003(4) -0.008(4) -0.026(5)
C48 0.045(6) 0.037(6) 0.042(6) -0.005(5) -0.014(5) -0.016(5)
C1 0.029(5) 0.051(6) 0.036(6) -0.006(5) 0.004(4) -0.029(5)
C38 0.034(5) 0.046(6) 0.038(6) 0.000(5) 0.002(4) -0.018(5)
C2 0.026(5) 0.038(6) 0.042(6) -0.009(5) 0.000(4) -0.011(4)
C33 0.036(5) 0.049(6) 0.039(6) -0.010(5) 0.007(4) -0.029(5)
C3 0.039(6) 0.047(6) 0.043(6) -0.014(5) 0.001(5) -0.024(5)
C31 0.041(6) 0.035(6) 0.050(7) -0.006(5) -0.005(5) -0.016(5)
C51 0.045(6) 0.037(6) 0.044(7) -0.004(5) -0.006(5) -0.016(5)
C17 0.043(6) 0.029(5) 0.039(6) -0.003(4) -0.003(5) -0.017(5)
C39 0.047(6) 0.042(6) 0.046(7) 0.004(5) -0.004(5) -0.026(5)
C18 0.043(6) 0.039(6) 0.044(6) -0.004(5) -0.005(5) -0.027(5)
C19 0.055(7) 0.047(7) 0.056(8) 0.003(6) -0.013(6) -0.030(6)
C24 0.042(6) 0.037(6) 0.048(7) -0.006(5) 0.007(5) -0.022(5)
C32 0.032(5) 0.030(5) 0.050(7) -0.005(5) 0.002(4) -0.019(4)
C4 0.050(7) 0.069(8) 0.050(7) -0.020(6) -0.003(5) -0.036(6)
C16 0.046(6) 0.046(6) 0.045(7) -0.011(5) -0.003(5) -0.026(5)
C40 0.041(6) 0.032(6) 0.053(7) -0.001(5) 0.003(5) -0.018(5)
C25 0.041(6) 0.049(7) 0.060(7) -0.024(6) 0.009(5) -0.023(6)
C59 0.054(7) 0.054(7) 0.071(8) -0.017(6) 0.009(6) -0.039(6)
C9 0.032(5) 0.038(6) 0.064(7) -0.011(5) 0.001(5) -0.023(5)
C54 0.033(6) 0.053(7) 0.061(7) -0.008(6) -0.003(5) -0.030(5)
C55 0.031(5) 0.052(7) 0.062(7) -0.016(6) 0.000(5) -0.022(5)
C21 0.090(9) 0.040(7) 0.050(7) 0.000(5) -0.012(6) -0.041(7)
C36 0.052(7) 0.064(8) 0.041(6) -0.013(6) 0.006(5) -0.036(6)
C23 0.058(7) 0.044(7) 0.042(7) -0.006(5) 0.005(5) -0.027(6)
C35 0.068(8) 0.059(8) 0.041(7) -0.021(5) 0.017(6) -0.039(6)
C20 0.053(7) 0.043(7) 0.065(8) 0.002(6) -0.027(6) -0.023(6)
C5 0.049(7) 0.077(9) 0.038(7) -0.005(6) -0.004(5) -0.035(6)
O13 0.045(4) 0.042(5) 0.075(6) -0.009(4) 0.010(4) -0.027(4)
C52 0.059(7) 0.066(8) 0.058(7) -0.021(6) 0.019(6) -0.042(6)
C34 0.065(8) 0.061(8) 0.056(8) -0.030(6) 0.012(6) -0.039(6)
C49 0.058(7) 0.040(6) 0.038(6) -0.004(5) 0.004(5) -0.017(6)
C60 0.030(6) 0.068(8) 0.082(9) -0.027(7) -0.004(6) -0.016(6)
N5 0.055(7) 0.068(8) 0.083(8) -0.020(6) -0.015(6) -0.020(6)
C6 0.038(6) 0.063(8) 0.054(7) -0.001(6) 0.000(5) -0.032(6)
C56 0.045(7) 0.080(10) 0.088(10) -0.027(8) 0.008(6) -0.035(7)
C50 0.076(8) 0.037(6) 0.051(7) -0.009(5) -0.013(6) -0.029(6)
C27 0.066(9) 0.074(10) 0.104(11) -0.026(8) 0.038(8) -0.052(8)
C45 0.049(7) 0.048(7) 0.064(8) -0.005(6) 0.004(6) -0.025(6)
C58 0.063(8) 0.066(9) 0.096(10) -0.008(8) 0.004(7) -0.043(7)
C57 0.055(8) 0.110(13) 0.096(11) -0.027(9) 0.024(7) -0.056(9)
C26 0.038(6) 0.081(9) 0.083(9) -0.022(7) 0.008(6) -0.034(6)
C29 0.073(9) 0.057(8) 0.073(9) -0.010(6) 0.020(7) -0.039(7)
C28 0.096(11) 0.078(11) 0.100(11) -0.009(9) 0.019(9) -0.064(10)
C22 0.035(6) 0.095(10) 0.087(10) 0.010(8) -0.003(6) -0.035(7)
C30 0.047(6) 0.036(6) 0.071(8) -0.002(6) -0.002(6) -0.025(5)
C15 0.043(6) 0.037(6) 0.079(8) -0.007(6) -0.006(6) -0.024(5)
C7 0.059(7) 0.049(7) 0.060(8) 0.005(6) -0.017(6) -0.030(6)
O15 0.091(9) 0.087(9) 0.219(14) -0.033(9) -0.016(9) -0.003(7)
C37 0.077(9) 0.044(7) 0.071(9) -0.005(6) 0.026(7) -0.030(7)
N6 0.066(9) 0.121(13) 0.088(11) 0.006(10) -0.017(8) -0.052(9)
O20 0.138(13) 0.175(16) 0.170(15) -0.049(12) -0.035(12) -0.040(12)
O16 0.088(8) 0.139(11) 0.134(11) -0.007(9) -0.019(7) -0.058(8)
O17 0.083(8) 0.082(8) 0.178(13) -0.012(8) 0.002(7) -0.034(7)
O18 0.102(9) 0.199(15) 0.114(10) -0.085(10) 0.020(8) -0.052(9)
O21 0.058(8) 0.25(2) 0.44(3) -0.158(19) 0.021(12) -0.083(11)
O19 0.27(2) 0.37(3) 0.149(15) -0.086(17) 0.089(15) -0.26(3)
N7 0.096(12) 0.091(11) 0.124(14) -0.041(9) -0.002(10) -0.023(10)
C61 0.37(4) 0.21(3) 0.28(3) -0.19(3) 0.24(3) -0.23(3)
O23 0.27(3) 0.34(3) 0.32(3) 0.02(2) -0.17(2) -0.08(2)
C10 0.041(6) 0.043(7) 0.059(7) -0.014(5) 0.001(5) -0.019(5)
C11 0.070(8) 0.046(7) 0.079(9) 0.006(6) -0.011(7) -0.036(7)
C14 0.042(6) 0.045(7) 0.087(9) 0.003(6) -0.005(6) -0.023(6)
C13 0.070(9) 0.053(8) 0.090(10) -0.004(7) 0.007(7) -0.041(7)
C12 0.089(10) 0.061(8) 0.075(9) -0.005(7) 0.004(7) -0.060(8)
C44 0.057(7) 0.055(8) 0.046(7) -0.003(5) 0.004(5) -0.029(6)
C41 0.058(7) 0.043(7) 0.063(8) -0.005(6) 0.006(6) -0.026(6)
C43 0.075(9) 0.078(10) 0.070(9) -0.003(7) 0.009(7) -0.055(8)
C42 0.083(9) 0.051(8) 0.080(9) 0.002(7) -0.002(7) -0.048(8)
O12 0.037(4) 0.059(5) 0.057(5) -0.013(4) -0.004(4) -0.021(4)
O3 0.041(4) 0.039(4) 0.070(5) -0.007(4) -0.003(4) -0.014(4)

loop_
_atom_type_symbol
_atom_type_description
_atom_type_scat_dispersion_real
_atom_type_scat_dispersion_imag
_atom_type_scat_source
C C 0.0033 0.0016 'International Tables Vol C Tables 4.2.6.8 and 6.1.1.4'
H H 0.0000 0.0000 'International Tables Vol C Tables 4.2.6.8 and 6.1.1.4'
N N 0.0061 0.0033 'International Tables Vol C Tables 4.2.6.8 and 6.1.1.4'
O O 0.0106 0.0060 'International Tables Vol C Tables 4.2.6.8 and 6.1.1.4'
Co Co 0.3494 0.9721 'International Tables Vol C Tables 4.2.6.8 and 6.1.1.4'
Gd Gd -0.1653 3.9035 'International Tables Vol C Tables 4.2.6.8 and 6.1.1.4'

loop_
_geom_angle_atom_site_label_1
_geom_angle_atom_site_label_2
_geom_angle_atom_site_label_3
_geom_angle
O7 Gd1 O4 145.6(2)
O7 Gd1 O14 84.5(2)
O4 Gd1 O14 128.8(2)
O7 Gd1 O13 131.1(2)
O4 Gd1 O13 82.5(2)
O14 Gd1 O13 52.7(2)
O7 Gd1 O1 116.6(2)
O4 Gd1 O1 62.6(2)
O14 Gd1 O1 113.1(2)
O13 Gd1 O1 70.1(2)
O7 Gd1 O10 62.76(19)
O4 Gd1 O10 116.0(2)
O14 Gd1 O10 69.9(2)
O13 Gd1 O10 112.6(2)
O1 Gd1 O10 176.98(19)
O7 Gd1 O2 70.2(2)
O4 Gd1 O2 123.1(2)
O14 Gd1 O2 71.9(2)
O13 Gd1 O2 74.3(2)
O1 Gd1 O2 60.7(2)
O10 Gd1 O2 120.84(19)
O7 Gd1 O5 89.5(2)
O4 Gd1 O5 61.2(2)
O14 Gd1 O5 136.8(2)
O13 Gd1 O5 137.0(2)
O1 Gd1 O5 107.8(2)
O10 Gd1 O5 69.4(2)
O2 Gd1 O5 144.3(2)
O7 Gd1 O8 61.0(2)
O4 Gd1 O8 91.0(2)
O14 Gd1 O8 137.1(2)
O13 Gd1 O8 135.4(2)
O1 Gd1 O8 67.8(2)
O10 Gd1 O8 109.85(19)
O2 Gd1 O8 72.8(2)
O5 Gd1 O8 71.7(2)
O7 Gd1 O11 122.79(19)
O4 Gd1 O11 69.4(2)
O14 Gd1 O11 72.9(2)
O13 Gd1 O11 70.9(2)
O1 Gd1 O11 120.58(19)
O10 Gd1 O11 60.19(18)
O2 Gd1 O11 140.8(2)
O5 Gd1 O11 74.9(2)
O8 Gd1 O11 146.4(2)
O7 Gd1 N5 108.3(3)
O4 Gd1 N5 106.1(3)
O14 Gd1 N5 26.6(3)
O13 Gd1 N5 26.2(3)
O1 Gd1 N5 91.3(3)
O10 Gd1 N5 91.7(3)
O2 Gd1 N5 70.6(2)
O5 Gd1 N5 145.0(2)
O8 Gd1 N5 143.3(3)
O11 Gd1 N5 70.1(2)
O10 Co2 O7 76.5(2)
O10 Co2 N4 90.3(3)
O7 Co2 N4 159.8(3)
O10 Co2 N3 153.4(3)
O7 Co2 N3 86.9(3)
N4 Co2 N3 110.6(3)
O10 Co2 O9 82.5(3)
O7 Co2 O9 106.1(3)
N4 Co2 O9 86.9(3)
N3 Co2 O9 82.4(3)
O10 Co2 O12 111.1(3)
O7 Co2 O12 87.6(3)
N4 Co2 O12 82.9(3)
N3 Co2 O12 88.4(3)
O9 Co2 O12 163.0(3)
O4 Co1 N1 156.1(3)
O4 Co1 O1 75.6(2)
N1 Co1 O1 89.5(3)
O4 Co1 N2 86.0(3)
N1 Co1 N2 114.1(3)
O1 Co1 N2 151.9(3)
O4 Co1 O6 106.8(3)
N1 Co1 O6 89.0(3)
O1 Co1 O6 81.7(3)
N2 Co1 O6 83.6(3)
O4 Co1 O3 87.1(3)
N1 Co1 O3 81.3(3)
O1 Co1 O3 112.1(3)
N2 Co1 O3 87.5(3)
O6 Co1 O3 162.8(3)
C32 O7 Co2 121.7(5)
C32 O7 Gd1 125.5(5)
Co2 O7 Gd1 112.5(3)
C17 O4 Co1 122.3(6)
C17 O4 Gd1 124.3(5)
Co1 O4 Gd1 112.7(3)
C47 O10 Co2 124.9(6)
C47 O10 Gd1 126.5(5)
Co2 O10 Gd1 105.3(2)
C2 O1 Co1 126.3(6)
C2 O1 Gd1 126.1(6)
Co1 O1 Gd1 106.3(2)
C45 O9 Co2 124.0(6)
C48 O11 C52 116.8(7)
C48 O11 Gd1 120.3(6)
C52 O11 Gd1 122.1(5)
C30 O6 Co1 122.1(6)
C33 O8 C37 117.1(8)
C33 O8 Gd1 115.0(5)
C37 O8 Gd1 125.4(6)
C18 O5 C22 116.5(8)
C18 O5 Gd1 116.3(5)
C22 O5 Gd1 126.3(6)
C38 N3 C39 117.9(9)
C38 N3 Co2 122.2(7)
C39 N3 Co2 119.2(6)
C23 N2 C24 117.8(9)
C23 N2 Co1 124.0(7)
C24 N2 Co1 117.4(6)
C8 N1 C9 118.2(8)
C8 N1 Co1 126.6(7)
C9 N1 Co1 115.1(6)
C53 N4 C54 119.3(8)
C53 N4 Co2 125.1(7)
C54 N4 Co2 115.5(6)
C1 O2 C7 114.8(7)
C1 O2 Gd1 121.3(5)
C7 O2 Gd1 123.9(5)
N5 O14 Gd1 93.6(6)
N1 C8 C3 125.8(9)
C51 C46 C53 117.0(9)
C51 C46 C47 120.2(9)
C53 C46 C47 122.8(9)
N4 C53 C46 127.1(9)
O10 C47 C48 118.9(8)
O10 C47 C46 125.8(9)
C48 C47 C46 115.3(8)
O11 C48 C49 122.0(10)
O11 C48 C47 114.0(8)
C49 C48 C47 123.9(9)
C6 C1 O2 124.6(9)
C6 C1 C2 123.6(9)
O2 C1 C2 111.7(8)
N3 C38 C31 126.4(9)
O1 C2 C1 119.6(8)
O1 C2 C3 123.9(9)
C1 C2 C3 116.5(8)
C34 C33 C32 122.7(10)
C34 C33 O8 125.5(9)
C32 C33 O8 111.7(8)
C2 C3 C4 118.5(9)
C2 C3 C8 125.1(9)
C4 C3 C8 116.4(9)
C32 C31 C36 118.3(9)
C32 C31 C38 123.4(9)
C36 C31 C38 118.3(10)
C50 C51 C46 121.5(10)
O4 C17 C18 118.6(9)
O4 C17 C16 122.6(9)
C18 C17 C16 118.7(9)
C44 C39 C40 120.1(9)
C44 C39 N3 121.2(10)
C40 C39 N3 118.7(9)
C19 C18 O5 127.7(9)
C19 C18 C17 121.0(10)
O5 C18 C17 111.3(8)
C18 C19 C20 120.7(10)
C25 C24 C29 121.4(10)
C25 C24 N2 116.6(9)
C29 C24 N2 122.1(9)
O7 C32 C33 118.4(9)
O7 C32 C31 123.6(8)
C33 C32 C31 117.9(9)
C5 C4 C3 122.4(10)
C21 C16 C17 119.0(10)
C21 C16 C23 117.3(10)
C17 C16 C23 123.7(9)
C41 C40 C39 118.9(10)
C41 C40 C45 118.8(9)
C39 C40 C45 122.2(9)
C24 C25 C26 118.0(11)
C24 C25 C30 123.2(9)
C26 C25 C30 118.6(10)
C58 C59 C54 119.1(11)
C14 C9 C10 120.4(10)
C14 C9 N1 122.6(9)
C10 C9 N1 116.9(8)
C59 C54 C55 120.3(10)
C59 C54 N4 122.1(10)
C55 C54 N4 117.4(9)
C56 C55 C54 119.0(10)
C56 C55 C60 122.1(10)
C54 C55 C60 118.7(10)
C20 C21 C16 120.5(11)
C35 C36 C31 122.0(10)
N2 C23 C16 123.9(9)
C36 C35 C34 119.3(10)
C21 C20 C19 119.9(10)
C4 C5 C6 119.6(10)
N5 O13 Gd1 94.0(6)
C33 C34 C35 119.8(10)
C50 C49 C48 117.7(10)
O12 C60 C55 114.3(9)
O13 N5 O14 119.6(9)
O13 N5 O15 121.4(11)
O14 N5 O15 119.0(11)
O13 N5 Gd1 59.8(5)
O14 N5 Gd1 59.8(5)
O15 N5 Gd1 178.8(10)
C1 C6 C5 119.3(10)
C57 C56 C55 119.7(12)
C51 C50 C49 121.3(10)
C28 C27 C26 121.9(12)
O9 C45 C40 109.7(8)
C59 C58 C57 121.1(13)
C56 C57 C58 120.7(13)
C27 C26 C25 119.5(12)
C28 C29 C24 120.8(12)
C27 C28 C29 118.4(13)
O6 C30 C25 110.8(8)
O3 C15 C10 112.1(8)
O17 N6 O18 123.9(17)
O17 N6 O16 117.3(16)
O18 N6 O16 118.7(17)
O21 N7 O19 128(2)
O21 N7 O20 126(2)
O19 N7 O20 106(2)
C11 C10 C9 118.5(10)
C11 C10 C15 121.1(10)
C9 C10 C15 120.1(10)
C10 C11 C12 119.7(11)
C13 C14 C9 120.9(11)
C14 C13 C12 119.3(12)
C13 C12 C11 121.1(11)
C43 C44 C39 119.3(11)
C42 C41 C40 120.8(11)
C42 C43 C44 121.5(12)
C43 C42 C41 119.3(11)
C60 O12 Co2 118.4(6)
C15 O3 Co1 120.5(6)

loop_
_geom_bond_atom_site_label_1
_geom_bond_atom_site_label_2
_geom_bond_distance
Gd1 O7 2.334(6)
Gd1 O4 2.344(6)
Gd1 O14 2.475(7)
Gd1 O13 2.478(7)
Gd1 O1 2.484(6)
Gd1 O10 2.532(6)
Gd1 O2 2.627(6)
Gd1 O5 2.633(6)
Gd1 O8 2.645(6)
Gd1 O11 2.667(6)
Gd1 N5 2.858(10)
Co2 O10 2.045(6)
Co2 O7 2.055(6)
Co2 N4 2.060(8)
Co2 N3 2.076(8)
Co2 O9 2.212(7)
Co2 O12 2.233(8)
Co1 O4 2.032(6)
Co1 N1 2.051(8)
Co1 O1 2.064(6)
Co1 N2 2.092(8)
Co1 O6 2.201(7)
Co1 O3 2.283(7)
O7 C32 1.338(11)
O4 C17 1.328(10)
O10 C47 1.298(10)
O1 C2 1.306(10)
O9 C45 1.452(13)
O11 C48 1.393(11)
O11 C52 1.445(11)
O6 C30 1.435(13)
O8 C33 1.394(11)
O8 C37 1.432(12)
O5 C18 1.368(11)
O5 C22 1.426(11)
N3 C38 1.304(12)
N3 C39 1.413(12)
N2 C23 1.304(12)
N2 C24 1.463(12)
N1 C8 1.281(11)
N1 C9 1.448(12)
N4 C53 1.282(12)
N4 C54 1.418(12)
O2 C1 1.392(10)
O2 C7 1.411(11)
O14 N5 1.282(12)
C8 C3 1.454(13)
C46 C51 1.389(13)
C46 C53 1.450(14)
C46 C47 1.450(12)
C47 C48 1.412(13)
C48 C49 1.402(13)
C1 C6 1.359(13)
C1 C2 1.420(13)
C38 C31 1.454(14)
C2 C3 1.428(13)
C33 C34 1.368(13)
C33 C32 1.383(13)
C3 C4 1.429(13)
C31 C32 1.408(14)
C31 C36 1.419(14)
C51 C50 1.374(14)
C17 C18 1.412(13)
C17 C16 1.421(13)
C39 C44 1.389(14)
C39 C40 1.397(14)
C18 C19 1.351(13)
C19 C20 1.402(14)
C24 C25 1.381(14)
C24 C29 1.402(14)
C4 C5 1.352(14)
C16 C21 1.405(14)
C16 C23 1.481(14)
C40 C41 1.390(13)
C40 C45 1.510(14)
C25 C26 1.421(14)
C25 C30 1.511(14)
C59 C58 1.363(15)
C59 C54 1.373(14)
C9 C14 1.388(13)
C9 C10 1.429(14)
C54 C55 1.405(14)
C55 C56 1.399(15)
C55 C60 1.493(15)
C21 C20 1.382(15)
C36 C35 1.354(14)
C35 C34 1.386(14)
C5 C6 1.413(14)
O13 N5 1.264(12)
C49 C50 1.387(14)
C60 O12 1.413(12)
N5 O15 1.510(14)
C56 C57 1.343(17)
C27 C28 1.369(19)
C27 C26 1.410(17)
C58 C57 1.387(17)
C29 C28 1.393(17)
C15 O3 1.439(11)
C15 C10 1.475(13)
N6 O17 1.207(16)
N6 O18 1.229(16)
N6 O16 1.327(15)
O20 N7 1.257(19)
O21 N7 1.194(18)
O19 N7 1.22(2)
C61 O22 1.45(3)
C10 C11 1.344(14)
C11 C12 1.425(16)
C14 C13 1.347(15)
C13 C12 1.376(17)
C44 C43 1.388(15)
C41 C42 1.391(15)
C43 C42 1.360(17)
